data_4333334
loop_
_publ_author_name
'Company, Anna'
'Jee, Joo-Eun'
'Ribas, Xavi'
'Lopez-Valbuena, Josep Maria'
'G\'omez, Laura'
'Corbella, Montserrat'
'Llobet, Antoni'
'Mah\'ia, Jos\'e'
'Benet-Buchholz, Jordi'
'Costas, Miquel'
'van Eldik, Rudi'

_publ_section_title
;
 Structural and Kinetic Study of Reversible CO2Fixation by Dicopper
 Macrocyclic Complexes. From Intramolecular Binding to Self-Assembly of
 Molecular Boxes
;
_journal_issue 22
_journal_name_full 'Inorganic Chemistry'
_journal_page_first 9098
_journal_page_last 9110
_journal_paper_doi 10.1021/ic700692t
_journal_volume 46
_journal_year 2007
_chemical_formula_moiety C64H92N12Cu4+(CO3)2+(ClO4)4+(H2O)4+(C3H6O)2
_chemical_formula_sum 'C64 H112 Cl4 Cu4 N12 O28'
_chemical_formula_weight 1893.62
_chemical_name_systematic
; 
 ? 
;
_space_group_IT_number 14
_symmetry_cell_setting monoclinic
_symmetry_space_group_name_Hall '-P 2yn'
_symmetry_space_group_name_H-M 'P 1 21/n 1'
_atom_sites_solution_hydrogens geom
_atom_sites_solution_primary direct
_atom_sites_solution_secondary difmap
_audit_creation_method SHELXL
_cell_angle_alpha 90.00
_cell_angle_beta 112.867(14)
_cell_angle_gamma 90.00
_cell_formula_units_Z 2
_cell_length_a 17.797(4)
_cell_length_b 13.879(2)
_cell_length_c 19.063(3)
_cell_measurement_temperature 173(2)
_cell_volume 4338.6(14)
_computing_cell_refinement 'Siemens SMART'
_computing_data_collection 'Siemens SMART'
_computing_data_reduction 'Siemens SAINT'
_computing_molecular_graphics 'Siemens SHELXTL'
_computing_publication_material 'Siemens SHELXTL'
_computing_structure_refinement 'SHELXL-93 (Sheldrick, 1993)'
_computing_structure_solution 'SHELXS-86 (Sheldrick, 1990)'
_diffrn_ambient_temperature 298(2)
_diffrn_measurement_device 'Siemens CCD'
_diffrn_measurement_method '\w scans'
_diffrn_radiation_monochromator graphite
_diffrn_radiation_source 'fine-focus sealed tube'
_diffrn_radiation_type MoK\a
_diffrn_radiation_wavelength 0.71073
_diffrn_reflns_av_R_equivalents 0.0515
_diffrn_reflns_av_sigmaI/netI 0.0706
_diffrn_reflns_limit_h_max 23
_diffrn_reflns_limit_h_min -15
_diffrn_reflns_limit_k_max 18
_diffrn_reflns_limit_k_min -18
_diffrn_reflns_limit_l_max 22
_diffrn_reflns_limit_l_min -25
_diffrn_reflns_number 18062
_diffrn_reflns_theta_max 25.10
_diffrn_reflns_theta_min 1.33
_diffrn_standards_decay_% 0.32
_exptl_absorpt_coefficient_mu 1.170
_exptl_absorpt_correction_T_max 1.000000
_exptl_absorpt_correction_T_min 0.733974
_exptl_absorpt_correction_type Sadabs
_exptl_crystal_colour Blue
_exptl_crystal_density_diffrn 1.449
_exptl_crystal_description Plate
_exptl_crystal_F_000 1976
_exptl_crystal_size_max 0.40
_exptl_crystal_size_mid 0.25
_exptl_crystal_size_min 0.05
_refine_diff_density_max 1.351
_refine_diff_density_min -1.156
_refine_diff_density_rms 0.132
_refine_ls_extinction_method none
_refine_ls_goodness_of_fit_all 1.048
_refine_ls_goodness_of_fit_obs 1.157
_refine_ls_matrix_type full
_refine_ls_number_parameters 505
_refine_ls_number_reflns 7729
_refine_ls_number_restraints 44
_refine_ls_restrained_S_all 1.062
_refine_ls_restrained_S_obs 1.175
_refine_ls_R_factor_all 0.1172
_refine_ls_R_factor_obs 0.0857
_refine_ls_shift/esd_max 0.000
_refine_ls_shift/esd_mean 0.000
_refine_ls_structure_factor_coef Fsqd
_refine_ls_weighting_details 'w=1/[\s^2^(Fo^2^)+(0.0948P)^2^+33.6420P] where P=(Fo^2^+2Fc^2^)/3'
_refine_ls_weighting_scheme calc
_refine_ls_wR_factor_all 0.2337
_refine_ls_wR_factor_obs 0.2143
_reflns_number_observed 5399
_reflns_number_total 7729
_reflns_observed_criterion >2sigma(I)
_cod_data_source_file ic700692tsup1.cif
_cod_data_source_block 8
_cod_depositor_comments
;
The following automatic conversions were performed:

'_symmetry_cell_setting' value 'Monoclinic' changed to 'monoclinic'
according to /home/saulius/struct/CIF-dictionaries/cif_core.dic
dictionary named 'cif_core.dic' version 2.4.2 from 2011-04-26.

Automatic conversion script
Id: cif_fix_values 1891 2012-01-12 08:04:46Z andrius 

The following automatic conversions were performed:

'_refine_ls_weighting_scheme' value 'calc
w=1/[\s^2^(Fo^2^)+(0.0948P)^2^+33.6420P] where P=(Fo^2^+2Fc^2^)/3'
was changed to 'calc'. New tag '_refine_ls_weighting_details' was
created. The value of the new tag was set to
'w=1/[\s^2^(Fo^2^)+(0.0948P)^2^+33.6420P] where P=(Fo^2^+2Fc^2^)/3'.

Automatic conversion script
Id: cif_fix_values 3143 2015-03-26 13:38:13Z robertas 
;
_cod_original_cell_volume 4338.6(13)
_cod_original_sg_symbol_H-M P2(1)/n
_cod_database_code 4333334

loop_
_symmetry_equiv_pos_as_xyz
'x, y, z'
'-x+1/2, y+1/2, -z+1/2'
'-x, -y, -z'
'x-1/2, -y-1/2, z-1/2'

loop_
_atom_site_aniso_label
_atom_site_aniso_U_11
_atom_site_aniso_U_22
_atom_site_aniso_U_33
_atom_site_aniso_U_23
_atom_site_aniso_U_13
_atom_site_aniso_U_12
Cu1 0.0294(5) 0.0224(5) 0.0264(5) -0.0015(4) 0.0148(4) -0.0009(4)
Cu2 0.0287(5) 0.0230(5) 0.0266(5) -0.0002(4) 0.0160(4) -0.0032(4)
Cl1 0.121(3) 0.0354(13) 0.109(2) -0.0190(14) 0.090(2) -0.0263(15)
Cl2 0.083(2) 0.058(2) 0.114(3) 0.006(2) 0.014(2) 0.022(2)
O1 0.043(3) 0.024(3) 0.024(3) -0.001(2) 0.018(2) -0.007(2)
O2 0.033(3) 0.017(2) 0.028(3) 0.002(2) 0.015(2) -0.001(2)
O3 0.031(3) 0.022(3) 0.031(3) -0.003(2) 0.015(2) -0.007(2)
O4 0.227(12) 0.034(4) 0.187(10) -0.034(5) 0.177(10) -0.040(6)
O5 0.481(27) 0.034(5) 0.099(8) -0.012(5) 0.142(12) -0.051(9)
O6 0.117(10) 0.089(9) 0.383(25) -0.043(12) 0.073(13) -0.054(8)
O7 0.167(10) 0.057(5) 0.134(8) -0.008(5) 0.117(8) 0.004(6)
O8 0.245(16) 0.060(7) 0.138(10) -0.014(7) 0.008(10) -0.021(8)
O9 0.082(7) 0.219(15) 0.104(8) -0.003(9) 0.008(6) 0.015(8)
O10 0.176(12) 0.090(8) 0.231(15) 0.082(9) 0.092(11) 0.093(8)
O11 0.349(23) 0.153(12) 0.093(8) 0.068(8) 0.109(11) 0.150(14)
N1 0.026(3) 0.021(3) 0.033(3) -0.001(3) 0.013(3) 0.001(3)
N2 0.034(4) 0.033(3) 0.035(3) 0.000(3) 0.021(3) 0.000(3)
N3 0.031(3) 0.029(3) 0.033(3) 0.003(3) 0.022(3) 0.007(3)
N4 0.031(3) 0.026(3) 0.025(3) -0.002(3) 0.012(3) 0.001(3)
N5 0.034(4) 0.033(4) 0.034(3) 0.004(3) 0.018(3) -0.004(3)
N6 0.027(3) 0.038(4) 0.032(3) -0.005(3) 0.017(3) 0.000(3)
C1 0.020(3) 0.022(3) 0.024(3) 0.002(3) 0.003(3) 0.000(3)
C2 0.034(4) 0.024(4) 0.031(4) 0.001(3) 0.010(3) -0.002(3)
C3 0.037(5) 0.025(4) 0.039(4) 0.008(3) 0.004(4) -0.009(3)
C4 0.027(4) 0.037(4) 0.041(5) 0.009(4) 0.015(4) -0.001(3)
C5 0.021(4) 0.031(4) 0.026(4) 0.006(3) 0.004(3) 0.003(3)
C6 0.022(4) 0.026(4) 0.025(4) 0.006(3) 0.005(3) 0.002(3)
C7 0.036(4) 0.026(4) 0.031(4) -0.002(3) 0.012(3) -0.003(3)
C8 0.030(4) 0.035(4) 0.036(4) 0.008(3) 0.011(3) 0.010(3)
C9 0.037(5) 0.062(6) 0.034(4) 0.011(4) 0.013(4) 0.007(4)
C10 0.040(5) 0.055(5) 0.032(4) 0.009(4) 0.012(4) 0.000(4)
C11 0.050(5) 0.048(5) 0.036(4) 0.004(4) 0.025(4) 0.001(4)
C12 0.053(6) 0.051(5) 0.043(5) -0.002(4) 0.035(4) 0.009(4)
C13 0.051(5) 0.046(5) 0.042(5) 0.001(4) 0.034(4) 0.003(4)
C14 0.034(4) 0.038(4) 0.036(4) 0.007(3) 0.021(4) 0.007(4)
C15 0.027(4) 0.032(4) 0.022(4) -0.005(3) 0.009(3) 0.005(3)
C16 0.039(5) 0.034(4) 0.035(4) 0.002(3) 0.013(4) 0.020(4)
C17 0.041(5) 0.028(4) 0.041(5) 0.003(4) 0.010(4) 0.012(4)
C18 0.037(4) 0.025(4) 0.033(4) 0.008(3) 0.009(4) 0.006(3)
C19 0.026(4) 0.027(4) 0.029(4) 0.001(3) 0.010(3) -0.005(3)
C20 0.033(4) 0.022(4) 0.029(4) 0.004(3) 0.015(3) 0.007(3)
C21 0.026(4) 0.026(4) 0.027(4) -0.002(3) 0.009(3) -0.003(3)
C22 0.025(4) 0.039(4) 0.035(4) -0.001(3) 0.010(3) -0.003(3)
C23 0.038(5) 0.040(5) 0.027(4) 0.007(3) 0.009(3) 0.000(4)
C24 0.049(5) 0.053(5) 0.024(4) 0.006(4) 0.015(4) -0.004(4)
C25 0.060(6) 0.046(5) 0.032(4) -0.008(4) 0.031(4) -0.007(4)
C26 0.046(5) 0.040(5) 0.047(5) -0.005(4) 0.036(4) -0.002(4)
C27 0.041(5) 0.036(4) 0.048(5) 0.000(4) 0.031(4) 0.003(4)
C28 0.025(4) 0.031(4) 0.043(4) 0.005(3) 0.014(3) 0.002(3)
C29 0.025(4) 0.020(3) 0.025(4) -0.002(3) 0.014(3) 0.000(3)
O1S 0.044(3) 0.034(3) 0.034(3) -0.003(2) 0.021(3) 0.001(2)
O2S 0.103(7) 0.069(6) 0.116(8) 0.015(5) 0.030(6) 0.018(5)
O3S 0.193(23) 0.645(66) 0.224(25) -0.022(29) 0.120(20) -0.139(30)
C1S 0.304(43) 0.121(17) 0.076(13) -0.035(12) 0.081(20) -0.087(23)
C2S 0.227(32) 0.268(38) 0.135(21) -0.030(24) 0.075(21) 0.024(30)
C3S 0.188(25) 0.312(40) 0.099(15) 0.061(21) 0.031(15) -0.031(26)

loop_
_atom_site_label
_atom_site_type_symbol
_atom_site_fract_x
_atom_site_fract_y
_atom_site_fract_z
_atom_site_U_iso_or_equiv
_atom_site_thermal_displace_type
_atom_site_occupancy
_atom_site_calc_flag
_atom_site_refinement_flags
Cu1 Cu -0.00092(5) 0.15724(6) 0.17773(5) 0.0249(2) Uani 1 d .
Cu2 Cu -0.07866(5) -0.16412(6) 0.14418(5) 0.0245(2) Uani 1 d .
Cl1 Cl -0.1894(2) 0.5498(2) 0.1992(2) 0.0745(9) Uani 1 d D
Cl2 Cl 0.6664(2) 0.0693(2) 0.8721(2) 0.0920(11) Uani 1 d D
O1 O -0.0365(3) -0.0038(3) 0.1814(3) 0.0288(11) Uani 1 d .
O2 O -0.0469(3) 0.0856(3) 0.0813(3) 0.0249(11) Uani 1 d .
O3 O -0.0848(3) -0.0689(3) 0.0655(3) 0.0275(11) Uani 1 d .
O4 O -0.1927(7) 0.4516(5) 0.1793(6) 0.120(4) Uani 1 d D
O5 O -0.1949(11) 0.6065(6) 0.1426(6) 0.196(8) Uani 1 d D
O6 O -0.1069(7) 0.5699(8) 0.2567(10) 0.204(8) Uani 1 d D
O7 O -0.2380(6) 0.5669(6) 0.2375(6) 0.102(3) Uani 1 d D
O8 O 0.6326(9) -0.0191(7) 0.8837(7) 0.168(6) Uani 1 d D
O9 O 0.7420(6) 0.0743(10) 0.9354(6) 0.144(5) Uani 1 d D
O10 O 0.6179(8) 0.1430(7) 0.8758(8) 0.162(6) Uani 1 d D
O11 O 0.6727(10) 0.0677(9) 0.8068(6) 0.191(8) Uani 1 d D
N1 N 0.1101(4) 0.1533(4) 0.1687(3) 0.0259(13) Uani 1 d .
N2 N 0.0447(4) 0.1835(5) 0.2902(4) 0.0314(14) Uani 1 d .
N3 N -0.1013(4) 0.2433(4) 0.1555(3) 0.0277(14) Uani 1 d .
N4 N 0.0226(4) -0.2191(4) 0.1326(3) 0.0267(13) Uani 1 d .
N5 N -0.0590(4) -0.2220(5) 0.2458(4) 0.0322(14) Uani 1 d .
N6 N -0.2029(4) -0.1748(5) 0.1112(4) 0.0307(14) Uani 1 d .
C1 C 0.1898(4) 0.2632(5) 0.1158(4) 0.0238(15) Uani 1 d .
C2 C 0.2374(5) 0.3469(5) 0.1313(4) 0.030(2) Uani 1 d .
H2A H 0.2352(5) 0.3905(5) 0.1675(4) 0.036 Uiso 1 calc R
C3 C 0.2872(5) 0.3648(6) 0.0932(4) 0.037(2) Uani 1 d .
H3A H 0.3176(5) 0.4214(6) 0.1027(4) 0.044 Uiso 1 calc R
C4 C 0.2927(5) 0.2991(6) 0.0403(5) 0.035(2) Uani 1 d .
H4B H 0.3267(5) 0.3118(6) 0.0147(5) 0.042 Uiso 1 calc R
C5 C 0.2471(4) 0.2136(5) 0.0255(4) 0.027(2) Uani 1 d .
C6 C 0.1956(4) 0.1975(5) 0.0638(4) 0.026(2) Uani 1 d .
H6B H 0.1646(4) 0.1414(5) 0.0541(4) 0.031 Uiso 1 calc R
C7 C 0.1268(5) 0.2527(5) 0.1511(4) 0.031(2) Uani 1 d .
H7A H 0.1451(5) 0.2899(5) 0.1978(4) 0.037 Uiso 1 calc R
H7B H 0.0760(5) 0.2809(5) 0.1166(4) 0.037 Uiso 1 calc R
C8 C 0.1796(5) 0.1082(6) 0.2320(4) 0.035(2) Uani 1 d .
H8B H 0.2293(5) 0.1196(6) 0.2237(4) 0.042 Uiso 1 calc R
H8C H 0.1710(5) 0.0391(6) 0.2309(4) 0.042 Uiso 1 calc R
C9 C 0.1909(5) 0.1455(7) 0.3094(5) 0.045(2) Uani 1 d .
H9B H 0.1993(5) 0.2147(7) 0.3106(5) 0.054 Uiso 1 calc R
H9C H 0.2396(5) 0.1168(7) 0.3471(5) 0.054 Uiso 1 calc R
C10 C 0.1171(5) 0.1237(7) 0.3316(5) 0.043(2) Uani 1 d .
H10A H 0.1025(5) 0.0563(7) 0.3214(5) 0.051 Uiso 1 calc R
H10B H 0.1335(5) 0.1343(7) 0.3858(5) 0.051 Uiso 1 calc R
C11 C -0.0183(5) 0.1636(7) 0.3220(5) 0.042(2) Uani 1 d .
H11A H 0.0061(5) 0.1718(7) 0.3768(5) 0.051 Uiso 1 calc R
H11B H -0.0357(5) 0.0971(7) 0.3116(5) 0.051 Uiso 1 calc R
C12 C -0.0927(5) 0.2290(7) 0.2894(5) 0.044(2) Uani 1 d .
H12A H -0.0745(5) 0.2955(7) 0.2962(5) 0.053 Uiso 1 calc R
H12B H -0.1265(5) 0.2194(7) 0.3183(5) 0.053 Uiso 1 calc R
C13 C -0.1448(5) 0.2124(7) 0.2052(5) 0.042(2) Uani 1 d .
H13A H -0.1583(5) 0.1445(7) 0.1968(5) 0.050 Uiso 1 calc R
H13B H -0.1953(5) 0.2482(7) 0.1912(5) 0.050 Uiso 1 calc R
C14 C -0.1609(5) 0.2492(6) 0.0749(4) 0.034(2) Uani 1 d .
H14A H -0.2126(5) 0.2732(6) 0.0737(4) 0.040 Uiso 1 calc R
H14B H -0.1700(5) 0.1852(6) 0.0527(4) 0.040 Uiso 1 calc R
C15 C -0.1306(4) 0.3149(5) 0.0280(4) 0.027(2) Uani 1 d .
C16 C -0.1520(5) 0.4120(6) 0.0214(4) 0.037(2) Uani 1 d .
H16A H -0.1848(5) 0.4359(6) 0.0454(4) 0.044 Uiso 1 calc R
C17 C -0.1244(5) 0.4725(6) -0.0208(5) 0.038(2) Uani 1 d .
H17A H -0.1395(5) 0.5371(6) -0.0256(5) 0.046 Uiso 1 calc R
C18 C -0.0746(5) 0.4390(5) -0.0564(4) 0.033(2) Uani 1 d .
H18A H -0.0566(5) 0.4808(5) -0.0847(4) 0.039 Uiso 1 calc R
C19 C -0.0520(4) 0.3421(5) -0.0494(4) 0.027(2) Uani 1 d .
C20 C -0.0798(4) 0.2811(5) -0.0073(4) 0.027(2) Uani 1 d .
H20A H -0.0646(4) 0.2166(5) -0.0024(4) 0.032 Uiso 1 calc R
C21 C 0.0065(4) 0.3064(5) -0.0828(4) 0.027(2) Uani 1 d .
H21A H 0.0580(4) 0.2911(5) -0.0417(4) 0.032 Uiso 1 calc R
H21B H 0.0166(4) 0.3578(5) -0.1125(4) 0.032 Uiso 1 calc R
C22 C 0.0963(5) -0.2387(6) 0.2009(4) 0.034(2) Uani 1 d .
H22A H 0.1233(5) -0.1782(6) 0.2211(4) 0.040 Uiso 1 calc R
H22B H 0.1335(5) -0.2775(6) 0.1866(4) 0.040 Uiso 1 calc R
C23 C 0.0784(5) -0.2916(6) 0.2640(4) 0.036(2) Uani 1 d .
H23A H 0.0484(5) -0.3503(6) 0.2432(4) 0.044 Uiso 1 calc R
H23B H 0.1295(5) -0.3095(6) 0.3046(4) 0.044 Uiso 1 calc R
C24 C 0.0294(5) -0.2300(7) 0.2964(4) 0.042(2) Uani 1 d .
H24A H 0.0341(5) -0.2568(7) 0.3449(4) 0.050 Uiso 1 calc R
H24B H 0.0529(5) -0.1658(7) 0.3059(4) 0.050 Uiso 1 calc R
C25 C -0.1005(6) -0.1602(6) 0.2844(5) 0.042(2) Uani 1 d .
H25A H -0.0831(6) -0.0939(6) 0.2845(5) 0.050 Uiso 1 calc R
H25B H -0.0840(6) -0.1807(6) 0.3369(5) 0.050 Uiso 1 calc R
C26 C -0.1924(5) -0.1652(6) 0.2455(5) 0.039(2) Uani 1 d .
H26A H -0.2158(5) -0.1335(6) 0.2776(5) 0.047 Uiso 1 calc R
H26B H -0.2087(5) -0.2324(6) 0.2412(5) 0.047 Uiso 1 calc R
C27 C -0.2283(5) -0.1199(6) 0.1667(5) 0.038(2) Uani 1 d .
H27A H -0.2873(5) -0.1196(6) 0.1487(5) 0.045 Uiso 1 calc R
H27B H -0.2099(5) -0.0537(6) 0.1696(5) 0.045 Uiso 1 calc R
C28 C -0.2532(5) -0.1436(6) 0.0316(4) 0.032(2) Uani 1 d .
H28A H -0.3097(5) -0.1378(6) 0.0254(4) 0.039 Uiso 1 calc R
H28B H -0.2349(5) -0.0807(6) 0.0226(4) 0.039 Uiso 1 calc R
C29 C -0.0566(4) 0.0037(5) 0.1090(4) 0.0221(14) Uani 1 d .
O1S O 0.1038(3) -0.0438(4) 0.0861(3) 0.0356(13) Uani 1 d .
O2S O 0.4938(6) 0.0700(6) 0.6997(6) 0.100(3) Uani 1 d .
O3S O 0.4819(15) 0.1952(28) 0.9937(17) 0.342(23) Uani 1 d D
C1S C 0.5520(19) 0.1805(15) 1.0225(11) 0.165(14) Uani 1 d D
C2S C 0.6027(14) 0.2551(25) 1.0311(14) 0.208(13) Uani 1 d D
H2SA H 0.5715(14) 0.3126(25) 1.0118(14) 0.312 Uiso 1 calc R
H2SB H 0.6368(14) 0.2428(25) 1.0035(14) 0.312 Uiso 1 calc R
H2SC H 0.6361(14) 0.2634(25) 1.0841(14) 0.312 Uiso 1 calc R
C3S C 0.6314(16) 0.1128(25) 1.0609(12) 0.208(14) Uani 1 d .
H3SA H 0.6144(16) 0.0477(25) 1.0635(12) 0.312 Uiso 1 calc R
H3SB H 0.6632(16) 0.1356(25) 1.1113(12) 0.312 Uiso 1 calc R
H3SC H 0.6638(16) 0.1149(25) 1.0307(12) 0.312 Uiso 1 calc R

loop_
_atom_type_symbol
_atom_type_description
_atom_type_scat_dispersion_real
_atom_type_scat_dispersion_imag
_atom_type_scat_source
C C 0.0033 0.0016 'International Tables Vol C Tables 4.2.6.8 and 6.1.1.4'
H H 0.0000 0.0000 'International Tables Vol C Tables 4.2.6.8 and 6.1.1.4'
N N 0.0061 0.0033 'International Tables Vol C Tables 4.2.6.8 and 6.1.1.4'
O O 0.0106 0.0060 'International Tables Vol C Tables 4.2.6.8 and 6.1.1.4'
Cl Cl 0.1484 0.1585 'International Tables Vol C Tables 4.2.6.8 and 6.1.1.4'
Cu Cu 0.3201 1.2651 'International Tables Vol C Tables 4.2.6.8 and 6.1.1.4'

loop_
_geom_angle_atom_site_label_1
_geom_angle_atom_site_label_2
_geom_angle_atom_site_label_3
_geom_angle
_geom_angle_site_symmetry_1
_geom_angle_site_symmetry_3
O2 Cu1 N2 159.7(2) . .
O2 Cu1 N1 88.4(2) . .
N2 Cu1 N1 95.3(2) . .
O2 Cu1 N3 95.1(2) . .
N2 Cu1 N3 94.2(2) . .
N1 Cu1 N3 142.0(2) . .
O2 Cu1 O1 61.6(2) . .
N2 Cu1 O1 98.3(2) . .
N1 Cu1 O1 105.0(2) . .
N3 Cu1 O1 109.9(2) . .
O2 Cu1 C29 30.9(2) . .
N2 Cu1 C29 128.9(2) . .
N1 Cu1 C29 97.6(2) . .
N3 Cu1 C29 104.6(2) . .
O1 Cu1 C29 30.7(2) . .
O3 Cu2 N5 160.8(2) . .
O3 Cu2 N4 87.6(2) . .
N5 Cu2 N4 97.1(2) . .
O3 Cu2 N6 94.7(2) . .
N5 Cu2 N6 91.7(3) . .
N4 Cu2 N6 145.9(2) . .
O3 Cu2 O1 61.0(2) . .
N5 Cu2 O1 99.9(2) . .
N4 Cu2 O1 101.1(2) . .
N6 Cu2 O1 109.8(2) . .
O3 Cu2 C29 30.4(2) . .
N5 Cu2 C29 130.4(2) . .
N4 Cu2 C29 94.7(2) . .
N6 Cu2 C29 104.4(2) . .
O1 Cu2 C29 30.6(2) . .
O5 Cl1 O7 118.8(8) . .
O5 Cl1 O4 112.2(6) . .
O7 Cl1 O4 110.2(5) . .
O5 Cl1 O6 103.4(8) . .
O7 Cl1 O6 103.1(8) . .
O4 Cl1 O6 108.0(7) . .
O11 Cl2 O10 111.0(7) . .
O11 Cl2 O9 114.3(9) . .
O10 Cl2 O9 109.3(8) . .
O11 Cl2 O8 109.6(8) . .
O10 Cl2 O8 109.1(8) . .
O9 Cl2 O8 103.2(7) . .
C29 O1 Cu1 81.8(4) . .
C29 O1 Cu2 80.2(4) . .
Cu1 O1 Cu2 161.9(2) . .
C29 O2 Cu1 97.8(4) . .
C29 O3 Cu2 98.2(4) . .
C7 N1 C8 113.5(6) . .
C7 N1 Cu1 106.3(4) . .
C8 N1 Cu1 117.9(5) . .
C10 N2 C11 108.4(6) . .
C10 N2 Cu1 112.0(5) . .
C11 N2 Cu1 110.2(5) . .
C14 N3 C13 109.3(6) . .
C14 N3 Cu1 117.3(4) . .
C13 N3 Cu1 108.9(5) . .
C22 N4 C21 112.4(6) . 3
C22 N4 Cu2 119.6(5) . .
C21 N4 Cu2 105.4(4) 3 .
C24 N5 C25 108.8(6) . .
C24 N5 Cu2 113.5(5) . .
C25 N5 Cu2 108.1(5) . .
C28 N6 C27 109.9(6) . .
C28 N6 Cu2 115.9(5) . .
C27 N6 Cu2 109.2(5) . .
C6 C1 C2 119.4(7) . .
C6 C1 C7 121.9(6) . .
C2 C1 C7 118.4(6) . .
C3 C2 C1 120.1(7) . .
C2 C3 C4 120.4(7) . .
C3 C4 C5 120.2(7) . .
C6 C5 C4 118.5(7) . .
C6 C5 C28 121.7(7) . 3
C4 C5 C28 119.7(7) . 3
C1 C6 C5 121.2(7) . .
N1 C7 C1 116.0(6) . .
N1 C8 C9 113.8(6) . .
C8 C9 C10 113.2(7) . .
N2 C10 C9 113.5(7) . .
N2 C11 C12 113.3(7) . .
C11 C12 C13 114.5(7) . .
N3 C13 C12 111.7(7) . .
N3 C14 C15 111.5(6) . .
C16 C15 C20 119.1(7) . .
C16 C15 C14 119.2(7) . .
C20 C15 C14 121.7(7) . .
C17 C16 C15 119.6(7) . .
C16 C17 C18 121.4(7) . .
C17 C18 C19 119.5(7) . .
C20 C19 C18 119.3(7) . .
C20 C19 C21 120.5(6) . .
C18 C19 C21 120.0(7) . .
C19 C20 C15 121.2(7) . .
C19 C21 N4 114.1(6) . 3
N4 C22 C23 113.2(6) . .
C24 C23 C22 112.0(7) . .
N5 C24 C23 114.0(7) . .
N5 C25 C26 112.2(7) . .
C25 C26 C27 115.1(7) . .
N6 C27 C26 111.0(6) . .
C5 C28 N6 111.5(6) 3 .
O3 C29 O1 120.6(6) . .
O3 C29 O2 120.6(6) . .
O1 C29 O2 118.8(6) . .
O3 C29 Cu2 51.4(3) . .
O1 C29 Cu2 69.2(4) . .
O2 C29 Cu2 171.8(5) . .
O3 C29 Cu1 171.8(5) . .
O1 C29 Cu1 67.5(3) . .
O2 C29 Cu1 51.3(3) . .
Cu2 C29 Cu1 136.6(3) . .
O3S C1S C2S 117.8(27) . .
O3S C1S C3S 154.1(31) . .
C2S C1S C3S 88.0(24) . .

loop_
_geom_bond_atom_site_label_1
_geom_bond_atom_site_label_2
_geom_bond_distance
_geom_bond_site_symmetry_2
Cu1 O2 1.967(5) .
Cu1 N2 2.008(6) .
Cu1 N1 2.049(6) .
Cu1 N3 2.051(6) .
Cu1 O1 2.331(5) .
Cu1 C29 2.497(7) .
Cu2 O3 1.971(5) .
Cu2 N5 1.999(6) .
Cu2 N4 2.047(6) .
Cu2 N6 2.056(6) .
Cu2 O1 2.368(5) .
Cu2 C29 2.496(7) .
Cl1 O5 1.309(9) .
Cl1 O7 1.353(8) .
Cl1 O4 1.410(7) .
Cl1 O6 1.478(12) .
Cl2 O11 1.293(10) .
Cl2 O10 1.357(9) .
Cl2 O9 1.417(10) .
Cl2 O8 1.420(11) .
O1 C29 1.288(8) .
O2 C29 1.293(8) .
O3 C29 1.276(8) .
N1 C7 1.478(9) .
N1 C8 1.490(9) .
N2 C10 1.478(11) .
N2 C11 1.492(10) .
N3 C14 1.492(10) .
N3 C13 1.500(9) .
N4 C22 1.470(9) .
N4 C21 1.502(9) 3
N5 C24 1.496(11) .
N5 C25 1.498(10) .
N6 C28 1.495(10) .
N6 C27 1.508(9) .
C1 C6 1.381(10) .
C1 C2 1.400(10) .
C1 C7 1.522(10) .
C2 C3 1.371(11) .
C3 C4 1.390(12) .
C4 C5 1.403(11) .
C5 C6 1.393(10) .
C5 C28 1.495(11) 3
C8 C9 1.502(11) .
C9 C10 1.557(12) .
C11 C12 1.525(12) .
C12 C13 1.527(12) .
C14 C15 1.515(10) .
C15 C16 1.393(10) .
C15 C20 1.401(10) .
C16 C17 1.380(12) .
C17 C18 1.388(11) .
C18 C19 1.395(10) .
C19 C20 1.384(10) .
C19 C21 1.501(10) .
C21 N4 1.502(9) 3
C22 C23 1.544(11) .
C23 C24 1.513(12) .
C25 C26 1.512(12) .
C26 C27 1.520(11) .
C28 C5 1.495(11) 3
O3S C1S 1.17(2) .
C1S C2S 1.34(3) .
C1S C3S 1.62(4) .

loop_
_geom_torsion_atom_site_label_1
_geom_torsion_atom_site_label_2
_geom_torsion_atom_site_label_3
_geom_torsion_atom_site_label_4
_geom_torsion
_geom_torsion_site_symmetry_1
_geom_torsion_site_symmetry_4
O2 Cu1 O1 C29 0.3(4) . .
N2 Cu1 O1 C29 -177.2(4) . .
N1 Cu1 O1 C29 -79.5(4) . .
N3 Cu1 O1 C29 85.2(4) . .
C29 Cu1 O1 C29 0.0 . .
O2 Cu1 O1 Cu2 7.6(7) . .
N2 Cu1 O1 Cu2 -169.9(8) . .
N1 Cu1 O1 Cu2 -72.2(8) . .
N3 Cu1 O1 Cu2 92.5(8) . .
C29 Cu1 O1 Cu2 7.3(7) . .
O3 Cu2 O1 C29 -0.6(4) . .
N5 Cu2 O1 C29 179.7(4) . .
N4 Cu2 O1 C29 80.3(4) . .
N6 Cu2 O1 C29 -84.9(4) . .
C29 Cu2 O1 C29 0.0 . .
O3 Cu2 O1 Cu1 -8.0(7) . .
N5 Cu2 O1 Cu1 172.4(8) . .
N4 Cu2 O1 Cu1 73.0(8) . .
N6 Cu2 O1 Cu1 -92.2(8) . .
C29 Cu2 O1 Cu1 -7.3(7) . .
N2 Cu1 O2 C29 6.8(9) . .
N1 Cu1 O2 C29 107.7(4) . .
N3 Cu1 O2 C29 -110.2(4) . .
O1 Cu1 O2 C29 -0.3(4) . .
C29 Cu1 O2 C29 0.0 . .
N5 Cu2 O3 C29 1.7(9) . .
N4 Cu2 O3 C29 -103.4(4) . .
N6 Cu2 O3 C29 110.7(4) . .
O1 Cu2 O3 C29 0.6(4) . .
C29 Cu2 O3 C29 0.0 . .
O2 Cu1 N1 C7 109.2(4) . .
N2 Cu1 N1 C7 -90.8(5) . .
N3 Cu1 N1 C7 12.9(7) . .
O1 Cu1 N1 C7 169.2(4) . .
C29 Cu1 N1 C7 138.7(4) . .
O2 Cu1 N1 C8 -122.2(5) . .
N2 Cu1 N1 C8 37.8(5) . .
N3 Cu1 N1 C8 141.6(5) . .
O1 Cu1 N1 C8 -62.2(5) . .
C29 Cu1 N1 C8 -92.6(5) . .
O2 Cu1 N2 C10 56.6(9) . .
N1 Cu1 N2 C10 -43.1(5) . .
N3 Cu1 N2 C10 173.7(5) . .
O1 Cu1 N2 C10 62.9(5) . .
C29 Cu1 N2 C10 61.1(6) . .
O2 Cu1 N2 C11 -64.2(9) . .
N1 Cu1 N2 C11 -163.9(5) . .
N3 Cu1 N2 C11 52.9(5) . .
O1 Cu1 N2 C11 -57.9(5) . .
C29 Cu1 N2 C11 -59.7(6) . .
O2 Cu1 N3 C14 -17.0(5) . .
N2 Cu1 N3 C14 -178.9(5) . .
N1 Cu1 N3 C14 77.0(6) . .
O1 Cu1 N3 C14 -78.6(5) . .
C29 Cu1 N3 C14 -46.8(5) . .
O2 Cu1 N3 C13 107.7(5) . .
N2 Cu1 N3 C13 -54.2(5) . .
N1 Cu1 N3 C13 -158.3(5) . .
O1 Cu1 N3 C13 46.2(5) . .
C29 Cu1 N3 C13 77.9(5) . .
O3 Cu2 N4 C22 132.3(5) . .
N5 Cu2 N4 C22 -29.1(6) . .
N6 Cu2 N4 C22 -132.9(6) . .
O1 Cu2 N4 C22 72.5(5) . .
C29 Cu2 N4 C22 102.7(5) . .
O3 Cu2 N4 C21 -100.0(4) . 3
N5 Cu2 N4 C21 98.6(4) . 3
N6 Cu2 N4 C21 -5.2(7) . 3
O1 Cu2 N4 C21 -159.8(4) . 3
C29 Cu2 N4 C21 -129.6(4) . 3
O3 Cu2 N5 C24 -70.0(9) . .
N4 Cu2 N5 C24 33.6(6) . .
N6 Cu2 N5 C24 -179.4(5) . .
O1 Cu2 N5 C24 -69.0(5) . .
C29 Cu2 N5 C24 -68.8(6) . .
O3 Cu2 N5 C25 50.8(10) . .
N4 Cu2 N5 C25 154.4(5) . .
N6 Cu2 N5 C25 -58.6(5) . .
O1 Cu2 N5 C25 51.8(5) . .
C29 Cu2 N5 C25 52.0(6) . .
O3 Cu2 N6 C28 21.0(5) . .
N5 Cu2 N6 C28 -177.1(5) . .
N4 Cu2 N6 C28 -71.7(7) . .
O1 Cu2 N6 C28 81.7(5) . .
C29 Cu2 N6 C28 50.2(5) . .
O3 Cu2 N6 C27 -103.8(5) . .
N5 Cu2 N6 C27 58.1(5) . .
N4 Cu2 N6 C27 163.5(5) . .
O1 Cu2 N6 C27 -43.1(5) . .
C29 Cu2 N6 C27 -74.6(5) . .
C6 C1 C2 C3 2.2(10) . .
C7 C1 C2 C3 -171.7(7) . .
C1 C2 C3 C4 -1.7(11) . .
C2 C3 C4 C5 0.0(11) . .
C3 C4 C5 C6 1.2(11) . .
C3 C4 C5 C28 179.8(7) . 3
C2 C1 C6 C5 -1.0(10) . .
C7 C1 C6 C5 172.6(6) . .
C4 C5 C6 C1 -0.7(10) . .
C28 C5 C6 C1 -179.3(6) 3 .
C8 N1 C7 C1 68.7(8) . .
Cu1 N1 C7 C1 -160.1(5) . .
C6 C1 C7 N1 37.3(9) . .
C2 C1 C7 N1 -149.0(6) . .
C7 N1 C8 C9 74.7(8) . .
Cu1 N1 C8 C9 -50.5(8) . .
N1 C8 C9 C10 63.1(10) . .
C11 N2 C10 C9 -174.0(7) . .
Cu1 N2 C10 C9 64.2(8) . .
C8 C9 C10 N2 -73.2(10) . .
C10 N2 C11 C12 174.0(7) . .
Cu1 N2 C11 C12 -63.1(8) . .
N2 C11 C12 C13 67.6(10) . .
C14 N3 C13 C12 -165.8(7) . .
Cu1 N3 C13 C12 64.9(7) . .
C11 C12 C13 N3 -68.8(10) . .
C13 N3 C14 C15 157.8(6) . .
Cu1 N3 C14 C15 -77.7(7) . .
N3 C14 C15 C16 -91.9(8) . .
N3 C14 C15 C20 86.5(8) . .
C20 C15 C16 C17 1.3(11) . .
C14 C15 C16 C17 179.7(7) . .
C15 C16 C17 C18 -0.8(12) . .
C16 C17 C18 C19 0.0(12) . .
C17 C18 C19 C20 0.3(11) . .
C17 C18 C19 C21 -175.7(7) . .
C18 C19 C20 C15 0.2(11) . .
C21 C19 C20 C15 176.2(7) . .
C16 C15 C20 C19 -1.0(11) . .
C14 C15 C20 C19 -179.4(7) . .
C20 C19 C21 N4 55.2(9) . 3
C18 C19 C21 N4 -128.9(7) . 3
C21 N4 C22 C23 -78.7(8) 3 .
Cu2 N4 C22 C23 45.7(8) . .
N4 C22 C23 C24 -65.9(9) . .
C25 N5 C24 C23 179.6(7) . .
Cu2 N5 C24 C23 -60.0(8) . .
C22 C23 C24 N5 76.0(9) . .
C24 N5 C25 C26 -167.9(7) . .
Cu2 N5 C25 C26 68.5(7) . .
N5 C25 C26 C27 -68.3(9) . .
C28 N6 C27 C26 167.2(6) . .
Cu2 N6 C27 C26 -64.6(7) . .
C25 C26 C27 N6 65.8(9) . .
C27 N6 C28 C5 -164.1(6) . 3
Cu2 N6 C28 C5 71.5(7) . 3
Cu2 O3 C29 O1 -1.2(7) . .
Cu2 O3 C29 O2 178.0(5) . .
Cu2 O3 C29 Cu2 0.0 . .
Cu2 O3 C29 Cu1 170.4(35) . .
Cu1 O1 C29 O3 178.7(6) . .
Cu2 O1 C29 O3 1.0(6) . .
Cu1 O1 C29 O2 -0.5(6) . .
Cu2 O1 C29 O2 -178.2(6) . .
Cu1 O1 C29 Cu2 177.7(2) . .
Cu2 O1 C29 Cu2 0.0 . .
Cu1 O1 C29 Cu1 0.0 . .
Cu2 O1 C29 Cu1 -177.7(2) . .
Cu1 O2 C29 O3 -178.6(5) . .
Cu1 O2 C29 O1 0.6(7) . .
Cu1 O2 C29 Cu2 -167.3(34) . .
Cu1 O2 C29 Cu1 0.0 . .
O3 Cu2 C29 O3 0.0 . .
N5 Cu2 C29 O3 -179.3(4) . .
N4 Cu2 C29 O3 77.2(4) . .
N6 Cu2 C29 O3 -74.3(4) . .
O1 Cu2 C29 O3 -178.9(6) . .
O3 Cu2 C29 O1 178.9(6) . .
N5 Cu2 C29 O1 -0.4(5) . .
N4 Cu2 C29 O1 -103.9(4) . .
N6 Cu2 C29 O1 104.6(4) . .
O1 Cu2 C29 O1 0.0 . .
O3 Cu2 C29 O2 -12.4(33) . .
N5 Cu2 C29 O2 168.3(34) . .
N4 Cu2 C29 O2 64.7(35) . .
N6 Cu2 C29 O2 -86.7(35) . .
O1 Cu2 C29 O2 168.7(37) . .
O3 Cu2 C29 Cu1 -178.0(7) . .
N5 Cu2 C29 Cu1 2.7(6) . .
N4 Cu2 C29 Cu1 -100.8(4) . .
N6 Cu2 C29 Cu1 107.7(4) . .
O1 Cu2 C29 Cu1 3.1(3) . .
O2 Cu1 C29 O3 8.4(34) . .
N2 Cu1 C29 O3 -168.6(35) . .
N1 Cu1 C29 O3 -65.5(36) . .
N3 Cu1 C29 O3 83.5(36) . .
O1 Cu1 C29 O3 -172.1(38) . .
O2 Cu1 C29 O1 -179.5(6) . .
N2 Cu1 C29 O1 3.6(5) . .
N1 Cu1 C29 O1 106.6(4) . .
N3 Cu1 C29 O1 -104.4(4) . .
O1 Cu1 C29 O1 0.0 . .
O2 Cu1 C29 O2 0.0 . .
N2 Cu1 C29 O2 -177.0(4) . .
N1 Cu1 C29 O2 -73.9(4) . .
N3 Cu1 C29 O2 75.1(4) . .
O1 Cu1 C29 O2 179.5(6) . .
O2 Cu1 C29 Cu2 177.4(7) . .
N2 Cu1 C29 Cu2 0.4(6) . .
N1 Cu1 C29 Cu2 103.5(4) . .
N3 Cu1 C29 Cu2 -107.5(4) . .
O1 Cu1 C29 Cu2 -3.1(3) . .
